data_7036479
loop_
_publ_author_name
'Chlupat\'y, T'
'Turek, J.'
'De Proft, F.'
'R\%u\<zi\<ckov\'a, Z'
'R\%u\<zi\<cka, A'

_publ_section_title
;
 Addition of in situ reduced amidinato-methylaluminium chloride to
 acetylenes.
;
_journal_issue 40
_journal_name_full 'Dalton transactions (Cambridge, England : 2003)'
_journal_page_first 17462
_journal_page_last 17466
_journal_paper_doi 10.1039/c5dt03128a
_journal_volume 44
_journal_year 2015
_chemical_formula_moiety 'C82 H128 Al2 K2 N4 Sn6, C6 H14'
_chemical_formula_sum 'C88 H142 Al2 K2 N4 Sn6'
_chemical_formula_weight 2100.35
_chemical_name_systematic
;
 ?
;
_space_group_crystal_system monoclinic
_space_group_IT_number 14
_space_group_name_Hall '-P 2ybc'
_space_group_name_H-M_alt 'P 1 21/c 1'
_symmetry_space_group_name_Hall '-P 2ybc'
_symmetry_space_group_name_H-M 'P 1 21/c 1'
_atom_sites_solution_hydrogens mixed
_audit_creation_method SHELXL-97
_audit_update_record
;
2015-06-12 deposited with the CCDC.
2015-09-10 downloaded from the CCDC.
;
_cell_angle_alpha 90
_cell_angle_beta 126.853(5)
_cell_angle_gamma 90
_cell_formula_units_Z 2
_cell_length_a 17.7131(10)
_cell_length_b 14.4470(12)
_cell_length_c 25.0359(14)
_cell_measurement_reflns_used 36768
_cell_measurement_temperature 150(1)
_cell_measurement_theta_max 27.5
_cell_measurement_theta_min 1
_cell_volume 5126.5(7)
_computing_cell_refinement 'COLLECT and DENZO'
_computing_data_collection 'COLLECT (Hooft, 1998) and DENZO (Otwinowski & Minor, 1997)'
_computing_data_reduction 'COLLECT and DENZO'
_computing_molecular_graphics 'PLATON (Spek, 2003)'
_computing_publication_material 'SHELXL-97 (Sheldrick, 2008)'
_computing_structure_refinement 'SHELXL-2013 (Sheldrick, 2013)'
_computing_structure_solution 'SIR92 (Altomare et al., 1994)'
_diffrn_ambient_temperature 150(1)
_diffrn_detector_area_resol_mean 9.091
_diffrn_measured_fraction_theta_full 0.989
_diffrn_measured_fraction_theta_max 0.980
_diffrn_measurement_device_type 'Bruker Nonius KappaCCD area detector'
_diffrn_measurement_method '\f and \w scans to fill the Ewald sphere'
_diffrn_radiation_monochromator graphite
_diffrn_radiation_source 'fine-focus sealed tube'
_diffrn_radiation_type MoK\a
_diffrn_radiation_wavelength 0.71073
_diffrn_reflns_av_R_equivalents 0.0321
_diffrn_reflns_av_unetI/netI 0.0276
_diffrn_reflns_laue_measured_fraction_full 0.989
_diffrn_reflns_laue_measured_fraction_max 0.980
_diffrn_reflns_limit_h_max 21
_diffrn_reflns_limit_h_min -23
_diffrn_reflns_limit_k_max 18
_diffrn_reflns_limit_k_min -17
_diffrn_reflns_limit_l_max 32
_diffrn_reflns_limit_l_min -29
_diffrn_reflns_number 36678
_diffrn_reflns_point_group_measured_fraction_full 0.989
_diffrn_reflns_point_group_measured_fraction_max 0.980
_diffrn_reflns_theta_full 25.242
_diffrn_reflns_theta_max 27.500
_diffrn_reflns_theta_min 1.738
_diffrn_standards_number 0
_exptl_absorpt_coefficient_mu 1.576
_exptl_absorpt_correction_T_max 0.849
_exptl_absorpt_correction_T_min 0.607
_exptl_absorpt_correction_type integration
_exptl_absorpt_process_details
;
Gaussian integration (Coppens, 1970)
;
_exptl_crystal_colour colourless
_exptl_crystal_density_diffrn 1.361
_exptl_crystal_description plate
_exptl_crystal_F_000 2124
_exptl_crystal_size_max 0.45
_exptl_crystal_size_mid 0.40
_exptl_crystal_size_min 0.15
_refine_diff_density_max 0.826
_refine_diff_density_min -0.675
_refine_diff_density_rms 0.086
_refine_ls_extinction_method none
_refine_ls_goodness_of_fit_ref 1.205
_refine_ls_hydrogen_treatment constr
_refine_ls_matrix_type full
_refine_ls_number_parameters 434
_refine_ls_number_reflns 11552
_refine_ls_number_restraints 6
_refine_ls_restrained_S_all 1.206
_refine_ls_R_factor_all 0.0559
_refine_ls_R_factor_gt 0.0321
_refine_ls_shift/su_max 0.002
_refine_ls_shift/su_mean 0.000
_refine_ls_structure_factor_coef Fsqd
_refine_ls_weighting_details 'w=1/[\s^2^(Fo^2^)+(0.0087P)^2^+9.5791P] where P=(Fo^2^+2Fc^2^)/3'
_refine_ls_weighting_scheme calc
_refine_ls_wR_factor_gt 0.0622
_refine_ls_wR_factor_ref 0.0797
_reflns_Friedel_coverage 0.000
_reflns_number_gt 8929
_reflns_number_total 11552
_reflns_threshold_expression 'I > 2\s(I)'
_cod_data_source_file c5dt03128a2.cif
_cod_data_source_block shelx
_cod_depositor_comments 'Adding full bibliography for 7036477--7036479.cif.'
_cod_original_cell_volume 5126.5(6)
_cod_database_code 7036479
_shelx_space_group_comment
;
The symmetry employed for this shelxl refinement is uniquely defined
by the following loop, which should always be used as a source of
symmetry information in preference to the above space-group names.
They are only intended as comments.
;

loop_
_space_group_symop_operation_xyz
'x, y, z'
'-x, y+1/2, -z+1/2'
'-x, -y, -z'
'x, -y-1/2, z-1/2'

loop_
_atom_site_label
_atom_site_type_symbol
_atom_site_fract_x
_atom_site_fract_y
_atom_site_fract_z
_atom_site_U_iso_or_equiv
_atom_site_adp_type
_atom_site_occupancy
_atom_site_site_symmetry_order
_atom_site_calc_flag
_atom_site_refinement_flags_posn
_atom_site_refinement_flags_adp
Sn1 Sn -0.12739(2) 0.11228(2) 0.24661(2) 0.04108(7) Uani 1 1 d . .
Sn2 Sn 0.15667(2) 0.20436(2) 0.65292(2) 0.04156(7) Uani 1 1 d . .
Sn3 Sn 0.16384(2) -0.34490(2) 0.55189(2) 0.04804(8) Uani 1 1 d . .
K1 K -0.06701(6) 0.09934(6) 0.42963(4) 0.04073(18) Uani 1 1 d . .
Al1 Al 0.16753(6) -0.00014(7) 0.48324(4) 0.02552(19) Uani 1 1 d . .
C26 C 0.4093(2) 0.0503(3) 0.50487(18) 0.0385(8) Uani 1 1 d . .
H26A H 0.4593 0.0288 0.5488 0.046 Uiso 1 1 d R U
H26B H 0.4118 0.1165 0.5034 0.046 Uiso 1 1 d R U
H26C H 0.4163 0.0238 0.4729 0.046 Uiso 1 1 d R U
C19 C 0.2536(3) -0.0443(3) 0.34358(18) 0.0375(8) Uani 1 1 d . .
C3 C 0.4066(2) 0.0912(3) 0.63902(17) 0.0382(8) Uani 1 1 d . .
C8 C 0.4237(3) -0.0118(3) 0.65391(18) 0.0430(9) Uani 1 1 d . .
H8 H 0.3960 -0.0431 0.6112 0.052 Uiso 1 1 d R U
C1 C 0.3158(2) 0.0216(2) 0.48825(15) 0.0276(6) Uani 1 1 d . .
C16 C 0.3645(3) -0.2036(3) 0.3932(2) 0.0457(9) Uani 1 1 d . .
H16 H 0.4000 -0.2577 0.4087 0.055 Uiso 1 1 d R U
C32 C 0.1366(2) 0.0661(2) 0.53997(16) 0.0319(7) Uani 1 1 d . .
C17 C 0.3405(3) -0.1640(3) 0.3347(2) 0.0515(10) Uani 1 1 d . .
H17 H 0.3625 -0.1897 0.3124 0.062 Uiso 1 1 d R U
C18 C 0.2847(3) -0.0864(3) 0.3098(2) 0.0468(10) Uani 1 1 d . .
H18 H 0.2669 -0.0618 0.2694 0.056 Uiso 1 1 d R U
C7 C 0.3237(3) 0.2176(3) 0.5584(2) 0.0460(9) Uani 1 1 d . .
N1 N 0.28472(18) 0.05763(19) 0.52158(13) 0.0286(6) Uani 1 1 d . .
N2 N 0.25807(18) -0.03758(19) 0.44296(13) 0.0296(6) Uani 1 1 d . .
C4 C 0.4569(3) 0.1567(3) 0.6892(2) 0.0560(11) Uani 1 1 d . .
H4 H 0.5023 0.1375 0.7329 0.067 Uiso 1 1 d R U
C10 C 0.3714(3) -0.0474(4) 0.6808(2) 0.0623(12) Uani 1 1 d . .
H10A H 0.4004 -0.0225 0.7246 0.075 Uiso 1 1 d R U
H10B H 0.3740 -0.1138 0.6831 0.075 Uiso 1 1 d R U
H10C H 0.3068 -0.0278 0.6517 0.075 Uiso 1 1 d R U
C27 C 0.0596(2) 0.0387(2) 0.39319(16) 0.0302(7) Uani 1 1 d . .
C34 C 0.1695(4) 0.3398(3) 0.6251(3) 0.0661(13) Uani 1 1 d . .
H34A H 0.2134 0.3385 0.6145 0.079 Uiso 1 1 d R U
H34B H 0.1918 0.3819 0.6614 0.079 Uiso 1 1 d R U
H34C H 0.1090 0.3598 0.5867 0.079 Uiso 1 1 d R U
C37 C 0.1669(2) -0.1303(2) 0.50698(15) 0.0293(7) Uani 1 1 d . .
C38 C 0.1656(2) -0.2085(2) 0.52411(17) 0.0351(7) Uani 1 1 d . .
C30 C -0.0931(3) 0.2430(3) 0.2280(3) 0.0664(14) Uani 1 1 d . .
H30A H -0.0604 0.2793 0.2682 0.080 Uiso 1 1 d R U
H30B H -0.1497 0.2744 0.1934 0.080 Uiso 1 1 d R U
H30C H -0.0532 0.2345 0.2143 0.080 Uiso 1 1 d R U
C6 C 0.3757(3) 0.2803(3) 0.6109(3) 0.0643(13) Uani 1 1 d . .
H6 H 0.3655 0.3435 0.6023 0.077 Uiso 1 1 d R U
C2 C 0.3389(2) 0.1226(2) 0.57356(17) 0.0335(7) Uani 1 1 d . .
C14 C 0.2829(2) -0.0826(2) 0.40504(16) 0.0310(7) Uani 1 1 d . .
C11 C 0.2536(4) 0.2507(3) 0.4867(3) 0.0613(12) Uani 1 1 d . .
H11 H 0.2305 0.1946 0.4591 0.074 Uiso 1 1 d R U
C23 C 0.1925(3) 0.0411(3) 0.31606(19) 0.0450(9) Uani 1 1 d . .
H23 H 0.1745 0.0559 0.3453 0.054 Uiso 1 1 d R U
C15 C 0.3353(2) -0.1645(2) 0.42875(18) 0.0355(7) Uani 1 1 d . .
C20 C 0.3601(3) -0.2095(3) 0.4924(2) 0.0432(9) Uani 1 1 d . .
H20 H 0.3324 -0.1714 0.5090 0.052 Uiso 1 1 d R U
C29 C -0.2350(3) 0.1245(3) 0.2608(2) 0.0535(11) Uani 1 1 d . .
H29A H -0.2366 0.0690 0.2812 0.080 Uiso 1 1 calc R U
H29B H -0.2951 0.1334 0.2184 0.080 Uiso 1 1 calc R U
H29C H -0.2214 0.1765 0.2892 0.080 Uiso 1 1 calc R U
C31 C -0.1650(3) 0.0073(4) 0.1747(2) 0.0711(14) Uani 1 1 d . .
H31A H -0.1153 -0.0378 0.1939 0.085 Uiso 1 1 d R U
H31B H -0.1739 0.0348 0.1364 0.085 Uiso 1 1 d R U
H31C H -0.2223 -0.0225 0.1614 0.085 Uiso 1 1 d R U
C25 C 0.1023(3) 0.0253(4) 0.2460(2) 0.0667(13) Uani 1 1 d . .
H25A H 0.1180 0.0118 0.2162 0.080 Uiso 1 1 d R U
H25B H 0.0637 0.0799 0.2310 0.080 Uiso 1 1 d R U
H25C H 0.0684 -0.0259 0.2467 0.080 Uiso 1 1 d R U
C35 C 0.0471(3) 0.1997(3) 0.6643(2) 0.0508(10) Uani 1 1 d . .
H35A H -0.0118 0.2163 0.6229 0.061 Uiso 1 1 d R U
H35B H 0.0610 0.2423 0.6985 0.061 Uiso 1 1 d R U
H35C H 0.0426 0.1382 0.6766 0.061 Uiso 1 1 d R U
C39 C 0.0767(4) -0.3464(4) 0.5853(3) 0.0821(17) Uani 1 1 d . .
H39A H 0.1103 -0.3184 0.6287 0.099 Uiso 1 1 d R U
H39B H 0.0612 -0.4092 0.5878 0.099 Uiso 1 1 d R U
H39C H 0.0197 -0.3123 0.5545 0.099 Uiso 1 1 d R U
C36 C 0.2879(3) 0.1636(4) 0.7423(2) 0.0642(13) Uani 1 1 d . .
H36A H 0.2822 0.1025 0.7546 0.077 Uiso 1 1 d R U
H36B H 0.3050 0.2063 0.7773 0.077 Uiso 1 1 d R U
H36C H 0.3358 0.1637 0.7355 0.077 Uiso 1 1 d R U
C13 C 0.1713(5) 0.2979(5) 0.4752(4) 0.113(3) Uani 1 1 d . U
H13A H 0.1473 0.2600 0.4933 0.136 Uiso 1 1 d R U
H13B H 0.1239 0.3049 0.4280 0.136 Uiso 1 1 d R U
H13C H 0.1879 0.3577 0.4961 0.136 Uiso 1 1 d R U
C21 C 0.4657(3) -0.2127(3) 0.5471(2) 0.0599(11) Uani 1 1 d . .
H21A H 0.4946 -0.2498 0.5321 0.072 Uiso 1 1 d R U
H21B H 0.4780 -0.2397 0.5867 0.072 Uiso 1 1 d R U
H21C H 0.4914 -0.1513 0.5569 0.072 Uiso 1 1 d R U
C40 C 0.3019(4) -0.3836(5) 0.6331(3) 0.105(2) Uani 1 1 d . .
H40A H 0.3414 -0.3854 0.6187 0.126 Uiso 1 1 d R U
H40B H 0.3005 -0.4437 0.6488 0.126 Uiso 1 1 d R U
H40C H 0.3267 -0.3393 0.6685 0.126 Uiso 1 1 d R U
C24 C 0.2463(4) 0.1241(3) 0.3163(2) 0.0686(14) Uani 1 1 d . .
H24A H 0.3025 0.1343 0.3608 0.082 Uiso 1 1 d R U
H24B H 0.2070 0.1781 0.3013 0.082 Uiso 1 1 d R U
H24C H 0.2632 0.1121 0.2870 0.082 Uiso 1 1 d R U
C12 C 0.2981(5) 0.3092(6) 0.4627(4) 0.126(3) Uani 1 1 d . .
H12A H 0.2497 0.3335 0.4193 0.152 Uiso 1 1 d R U
H12B H 0.3402 0.2712 0.4599 0.152 Uiso 1 1 d R U
H12C H 0.3328 0.3594 0.4930 0.152 Uiso 1 1 d R U
C5 C 0.4408(3) 0.2495(4) 0.6754(3) 0.0671(14) Uani 1 1 d . .
H5 H 0.4747 0.2923 0.7098 0.080 Uiso 1 1 d R U
C22 C 0.3162(4) -0.3058(3) 0.4770(2) 0.0639(12) Uani 1 1 d . .
H22A H 0.3381 -0.3430 0.4570 0.077 Uiso 1 1 d R U
H22B H 0.2487 -0.3006 0.4466 0.077 Uiso 1 1 d R U
H22C H 0.3339 -0.3344 0.5176 0.077 Uiso 1 1 d R U
C28 C -0.0083(2) 0.0655(3) 0.33981(17) 0.0355(7) Uani 1 1 d . .
C33 C 0.1305(2) 0.1119(3) 0.57762(18) 0.0380(8) Uani 1 1 d . .
C9 C 0.5274(3) -0.0386(4) 0.6998(2) 0.0649(13) Uani 1 1 d . .
H9A H 0.5586 -0.0173 0.6812 0.078 Uiso 1 1 d R U
H9B H 0.5326 -0.1047 0.7042 0.078 Uiso 1 1 d R U
H9C H 0.5565 -0.0110 0.7429 0.078 Uiso 1 1 d R U
C41 C 0.1076(5) -0.4309(3) 0.4677(3) 0.0892(18) Uani 1 1 d . .
H41A H 0.0542 -0.4009 0.4290 0.107 Uiso 1 1 d R U
H41B H 0.0881 -0.4887 0.4748 0.107 Uiso 1 1 d R U
H41C H 0.1548 -0.4421 0.4610 0.107 Uiso 1 1 d R U

loop_
_atom_site_aniso_label
_atom_site_aniso_U_11
_atom_site_aniso_U_22
_atom_site_aniso_U_33
_atom_site_aniso_U_23
_atom_site_aniso_U_13
_atom_site_aniso_U_12
Sn1 0.03156(12) 0.05346(16) 0.03571(13) 0.01302(12) 0.01883(11) 0.00665(11)
Sn2 0.04566(15) 0.04339(15) 0.04188(14) -0.00972(11) 0.02959(12) 0.00227(12)
Sn3 0.04206(15) 0.03890(15) 0.05633(17) 0.01684(13) 0.02586(13) 0.00125(12)
K1 0.0379(4) 0.0506(5) 0.0463(4) 0.0108(4) 0.0320(4) 0.0094(4)
Al1 0.0229(4) 0.0281(5) 0.0264(4) -0.0026(4) 0.0153(4) -0.0023(4)
C26 0.0323(18) 0.046(2) 0.046(2) -0.0059(17) 0.0285(17) -0.0057(16)
C19 0.0393(19) 0.040(2) 0.0398(18) -0.0015(15) 0.0273(17) -0.0077(16)
C3 0.0267(16) 0.050(2) 0.0377(18) -0.0087(16) 0.0191(15) -0.0056(15)
C8 0.0334(19) 0.057(2) 0.0353(18) 0.0047(17) 0.0189(16) 0.0025(17)
C1 0.0236(15) 0.0318(17) 0.0320(15) 0.0047(13) 0.0191(13) 0.0014(13)
C16 0.046(2) 0.039(2) 0.061(2) -0.0073(19) 0.036(2) -0.0040(17)
C32 0.0264(16) 0.0345(18) 0.0367(17) -0.0006(14) 0.0199(14) -0.0006(14)
C17 0.058(3) 0.054(3) 0.063(3) -0.021(2) 0.047(2) -0.015(2)
C18 0.054(2) 0.056(3) 0.045(2) -0.0099(18) 0.037(2) -0.015(2)
C7 0.046(2) 0.038(2) 0.064(3) -0.0073(18) 0.038(2) -0.0051(17)
N1 0.0242(13) 0.0337(15) 0.0311(13) -0.0022(11) 0.0184(11) -0.0025(11)
N2 0.0279(13) 0.0320(14) 0.0339(14) 0.0028(12) 0.0213(12) -0.0018(11)
C4 0.040(2) 0.076(3) 0.045(2) -0.022(2) 0.0212(19) -0.012(2)
C10 0.051(3) 0.076(3) 0.067(3) 0.018(3) 0.039(2) 0.007(2)
C27 0.0283(16) 0.0330(17) 0.0349(17) -0.0002(14) 0.0220(15) 0.0015(13)
C34 0.098(4) 0.046(3) 0.071(3) -0.009(2) 0.060(3) -0.005(3)
C37 0.0262(15) 0.0359(18) 0.0297(15) -0.0023(13) 0.0189(13) -0.0012(13)
C38 0.0328(17) 0.0375(19) 0.0378(18) 0.0017(15) 0.0226(15) 0.0002(15)
C30 0.052(3) 0.073(3) 0.085(3) 0.035(3) 0.047(3) 0.010(2)
C6 0.062(3) 0.042(2) 0.094(4) -0.023(2) 0.050(3) -0.014(2)
C2 0.0290(16) 0.0375(19) 0.0401(18) -0.0076(15) 0.0240(15) -0.0050(14)
C14 0.0297(16) 0.0340(18) 0.0363(17) -0.0060(14) 0.0235(15) -0.0082(14)
C11 0.073(3) 0.034(2) 0.080(3) 0.008(2) 0.047(3) 0.004(2)
C23 0.056(2) 0.047(2) 0.041(2) 0.0110(17) 0.0346(19) 0.0051(19)
C15 0.0325(17) 0.0347(18) 0.0407(18) -0.0048(15) 0.0228(15) -0.0047(15)
C20 0.045(2) 0.036(2) 0.050(2) 0.0054(17) 0.0289(19) 0.0067(17)
C29 0.039(2) 0.064(3) 0.063(3) 0.018(2) 0.034(2) 0.007(2)
C31 0.055(3) 0.091(4) 0.044(2) -0.005(2) 0.018(2) 0.006(3)
C25 0.052(3) 0.073(3) 0.065(3) 0.008(3) 0.029(2) -0.004(2)
C35 0.049(2) 0.060(3) 0.048(2) -0.019(2) 0.032(2) -0.007(2)
C39 0.082(4) 0.087(4) 0.097(4) 0.012(3) 0.064(4) -0.023(3)
C36 0.055(3) 0.071(3) 0.055(3) -0.015(2) 0.027(2) 0.010(2)
C13 0.103(5) 0.149(6) 0.109(5) 0.063(5) 0.075(4) 0.068(5)
C21 0.052(3) 0.064(3) 0.056(3) 0.010(2) 0.028(2) 0.005(2)
C40 0.061(3) 0.129(6) 0.089(4) 0.062(4) 0.026(3) 0.025(4)
C24 0.066(3) 0.052(3) 0.060(3) 0.014(2) 0.023(2) -0.007(2)
C12 0.126(6) 0.163(8) 0.134(6) 0.063(6) 0.101(6) 0.040(6)
C5 0.056(3) 0.066(3) 0.079(3) -0.042(3) 0.041(3) -0.023(2)
C22 0.068(3) 0.053(3) 0.069(3) 0.014(2) 0.040(3) -0.004(2)
C28 0.0343(18) 0.0391(19) 0.0364(18) 0.0045(15) 0.0230(16) 0.0045(15)
C33 0.0375(18) 0.040(2) 0.0419(19) -0.0074(16) 0.0268(16) -0.0026(16)
C9 0.040(2) 0.074(3) 0.074(3) 0.010(3) 0.030(2) 0.006(2)
C41 0.104(5) 0.036(3) 0.122(5) -0.014(3) 0.065(4) -0.016(3)

loop_
_atom_type_symbol
_atom_type_description
_atom_type_scat_dispersion_real
_atom_type_scat_dispersion_imag
_atom_type_scat_source
C C 0.0033 0.0016 'International Tables Vol C Tables 4.2.6.8 and 6.1.1.4'
H H 0.0000 0.0000 'International Tables Vol C Tables 4.2.6.8 and 6.1.1.4'
N N 0.0061 0.0033 'International Tables Vol C Tables 4.2.6.8 and 6.1.1.4'
Al Al 0.0645 0.0514 'International Tables Vol C Tables 4.2.6.8 and 6.1.1.4'
K K 0.2009 0.2494 'International Tables Vol C Tables 4.2.6.8 and 6.1.1.4'
Sn Sn -0.6537 1.4246 'International Tables Vol C Tables 4.2.6.8 and 6.1.1.4'

loop_
_exptl_crystal_face_index_h
_exptl_crystal_face_index_k
_exptl_crystal_face_index_l
_exptl_crystal_face_perp_dist
1 0 1 0.195
1 0 -1 0.075
-1 0 1 0.035
1 -1 1 0.166
-1 1 -1 0.217
-1 -1 -1 0.193
1 1 1 0.161
0 -1 0 0.136
0 1 0 0.199

loop_
_geom_angle_atom_site_label_1
_geom_angle_atom_site_label_2
_geom_angle_atom_site_label_3
_geom_angle
_geom_angle_site_symmetry_1
_geom_angle_site_symmetry_3
C28 Sn1 C30 107.47(17) . .
C28 Sn1 C31 107.75(17) . .
C30 Sn1 C31 115.7(2) . .
C28 Sn1 C29 103.98(15) . .
C30 Sn1 C29 111.33(18) . .
C31 Sn1 C29 109.8(2) . .
C28 Sn1 K1 47.24(9) . .
C30 Sn1 K1 112.04(15) . .
C31 Sn1 K1 131.37(15) . .
C29 Sn1 K1 58.18(12) . .
C33 Sn2 C35 111.63(14) . .
C33 Sn2 C36 106.22(16) . .
C35 Sn2 C36 111.08(18) . .
C33 Sn2 C34 107.23(16) . .
C35 Sn2 C34 110.94(19) . .
C36 Sn2 C34 109.5(2) . .
C38 Sn3 C41 108.29(18) . .
C38 Sn3 C40 109.2(2) . .
C41 Sn3 C40 112.7(3) . .
C38 Sn3 C39 107.16(18) . .
C41 Sn3 C39 111.3(2) . .
C40 Sn3 C39 108.0(2) . .
C38 Sn3 K1 46.52(9) . 3_556
C41 Sn3 K1 130.17(17) . 3_556
C40 Sn3 K1 116.3(2) . 3_556
C39 Sn3 K1 61.13(16) . 3_556
C32 K1 C32 95.12(9) . 3_556
C32 K1 C27 61.85(9) . .
C32 K1 C27 109.87(9) 3_556 .
C32 K1 C28 84.20(9) . .
C32 K1 C28 115.94(10) 3_556 .
C27 K1 C28 23.02(9) . .
C32 K1 C37 107.40(9) . 3_556
C32 K1 C37 61.73(9) 3_556 3_556
C27 K1 C37 166.86(9) . 3_556
C28 K1 C37 168.15(9) . 3_556
C32 K1 C38 112.36(9) . 3_556
C32 K1 C38 84.24(9) 3_556 3_556
C27 K1 C38 164.70(10) . 3_556
C28 K1 C38 153.45(10) . 3_556
C37 K1 C38 23.00(9) 3_556 3_556
C32 K1 C33 94.99(10) . 3_556
C32 K1 C33 22.04(9) 3_556 3_556
C27 K1 C33 90.33(9) . 3_556
C28 K1 C33 93.97(9) . 3_556
C37 K1 C33 82.87(9) 3_556 3_556
C38 K1 C33 104.57(9) 3_556 3_556
C32 K1 C33 21.94(9) . .
C32 K1 C33 94.65(9) 3_556 .
C27 K1 C33 82.69(9) . .
C28 K1 C33 104.02(9) . .
C37 K1 C33 87.82(9) 3_556 .
C38 K1 C33 90.47(9) 3_556 .
C33 K1 C33 102.66(8) 3_556 .
C32 K1 Al1 32.27(6) . .
C32 K1 Al1 97.93(7) 3_556 .
C27 K1 Al1 30.97(6) . .
C28 K1 Al1 53.98(7) . .
C37 K1 Al1 136.69(7) 3_556 .
C38 K1 Al1 144.59(7) 3_556 .
C33 K1 Al1 86.12(7) 3_556 .
C33 K1 Al1 54.12(6) . .
C32 K1 Al1 97.41(7) . 3_556
C32 K1 Al1 31.96(6) 3_556 3_556
C27 K1 Al1 138.49(7) . 3_556
C28 K1 Al1 147.87(8) . 3_556
C37 K1 Al1 30.79(7) 3_556 3_556
C38 K1 Al1 53.79(7) 3_556 3_556
C33 K1 Al1 53.90(6) 3_556 3_556
C33 K1 Al1 85.50(7) . 3_556
Al1 K1 Al1 116.17(3) . 3_556
C32 K1 K1 47.59(7) . 3_556
C32 K1 K1 47.53(6) 3_556 3_556
C27 K1 K1 84.41(7) . 3_556
C28 K1 K1 104.45(7) . 3_556
C37 K1 K1 82.56(7) 3_556 3_556
C38 K1 K1 101.97(7) 3_556 3_556
C33 K1 K1 51.48(7) 3_556 3_556
C33 K1 K1 51.19(7) . 3_556
Al1 K1 K1 58.40(2) . 3_556
Al1 K1 K1 57.76(2) 3_556 3_556
C32 K1 Sn1 114.10(6) . .
C32 K1 Sn1 117.20(7) 3_556 .
C27 K1 Sn1 53.74(6) . .
C28 K1 Sn1 30.72(7) . .
C37 K1 Sn1 138.23(6) 3_556 .
C38 K1 Sn1 125.79(7) 3_556 .
C33 K1 Sn1 97.71(7) 3_556 .
C33 K1 Sn1 131.76(6) . .
Al1 K1 Sn1 84.70(2) . .
Al1 K1 Sn1 140.12(3) 3_556 .
K1 K1 Sn1 129.88(3) 3_556 .
N1 Al1 C27 118.29(13) . .
N1 Al1 C37 118.23(13) . .
C27 Al1 C37 116.03(14) . .
N1 Al1 C32 96.42(13) . .
C27 Al1 C32 100.46(13) . .
C37 Al1 C32 100.64(13) . .
N1 Al1 N2 60.39(10) . .
C27 Al1 N2 90.99(11) . .
C37 Al1 N2 92.15(11) . .
C32 Al1 N2 156.79(12) . .
N1 Al1 K1 130.60(9) . .
C27 Al1 K1 51.93(9) . .
C37 Al1 K1 105.31(9) . .
C32 Al1 K1 51.35(9) . .
N2 Al1 K1 142.86(7) . .
N1 Al1 K1 128.60(9) . 3_556
C27 Al1 K1 107.18(10) . 3_556
C37 Al1 K1 51.90(9) . 3_556
C32 Al1 K1 50.80(10) . 3_556
N2 Al1 K1 143.85(7) . 3_556
K1 Al1 K1 63.84(3) . 3_556
C1 C26 H26A 109.5 . .
C1 C26 H26B 109.4 . .
H26A C26 H26B 109.6 . .
C1 C26 H26C 109.3 . .
H26A C26 H26C 109.5 . .
H26B C26 H26C 109.4 . .
C18 C19 C14 118.1(4) . .
C18 C19 C23 121.0(3) . .
C14 C19 C23 120.9(3) . .
C4 C3 C2 118.2(4) . .
C4 C3 C8 121.3(4) . .
C2 C3 C8 120.5(3) . .
C3 C8 C9 114.0(3) . .
C3 C8 C10 110.8(3) . .
C9 C8 C10 111.0(3) . .
C3 C8 H8 106.8 . .
C9 C8 H8 107.1 . .
C10 C8 H8 106.7 . .
N2 C1 N1 113.3(3) . .
N2 C1 C26 125.9(3) . .
N1 C1 C26 120.8(3) . .
C17 C16 C15 121.0(4) . .
C17 C16 H16 119.5 . .
C15 C16 H16 119.6 . .
C33 C32 Al1 170.5(3) . .
C33 C32 K1 90.6(2) . .
Al1 C32 K1 96.38(12) . .
C33 C32 K1 89.8(2) . 3_556
Al1 C32 K1 97.24(13) . 3_556
K1 C32 K1 84.88(9) . 3_556
C18 C17 C16 119.9(4) . .
C18 C17 H17 120.1 . .
C16 C17 H17 119.9 . .
C17 C18 C19 121.3(4) . .
C17 C18 H18 119.1 . .
C19 C18 H18 119.5 . .
C6 C7 C2 117.9(4) . .
C6 C7 C11 121.1(4) . .
C2 C7 C11 121.0(4) . .
C1 N1 C2 121.5(3) . .
C1 N1 Al1 104.4(2) . .
C2 N1 Al1 134.1(2) . .
C1 N2 C14 119.3(3) . .
C1 N2 Al1 81.94(18) . .
C14 N2 Al1 158.7(2) . .
C5 C4 C3 121.0(4) . .
C5 C4 H4 119.4 . .
C3 C4 H4 119.7 . .
C8 C10 H10A 109.1 . .
C8 C10 H10B 110.1 . .
H10A C10 H10B 109.4 . .
C8 C10 H10C 109.2 . .
H10A C10 H10C 109.5 . .
H10B C10 H10C 109.4 . .
C28 C27 Al1 176.1(3) . .
C28 C27 K1 79.2(2) . .
Al1 C27 K1 97.11(12) . .
Sn2 C34 H34A 109.5 . .
Sn2 C34 H34B 109.6 . .
H34A C34 H34B 109.4 . .
Sn2 C34 H34C 109.2 . .
H34A C34 H34C 109.4 . .
H34B C34 H34C 109.6 . .
C38 C37 Al1 176.3(3) . .
C38 C37 K1 79.1(2) . 3_556
Al1 C37 K1 97.31(12) . 3_556
C37 C38 Sn3 178.5(3) . .
C37 C38 K1 77.9(2) . 3_556
Sn3 C38 K1 103.57(12) . 3_556
Sn1 C30 H30A 109.1 . .
Sn1 C30 H30B 109.7 . .
H30A C30 H30B 109.6 . .
Sn1 C30 H30C 109.5 . .
H30A C30 H30C 109.5 . .
H30B C30 H30C 109.4 . .
C5 C6 C7 120.6(4) . .
C5 C6 H6 119.8 . .
C7 C6 H6 119.5 . .
C7 C2 C3 121.4(3) . .
C7 C2 N1 119.0(3) . .
C3 C2 N1 119.6(3) . .
C15 C14 C19 120.8(3) . .
C15 C14 N2 119.8(3) . .
C19 C14 N2 119.5(3) . .
C13 C11 C12 110.9(5) . .
C13 C11 C7 112.9(4) . .
C12 C11 C7 113.3(5) . .
C13 C11 H11 107.4 . .
C12 C11 H11 106.2 . .
C7 C11 H11 105.7 . .
C19 C23 C25 112.0(4) . .
C19 C23 C24 111.4(3) . .
C25 C23 C24 110.0(3) . .
C19 C23 H23 107.6 . .
C25 C23 H23 107.8 . .
C24 C23 H23 107.8 . .
C16 C15 C14 118.7(3) . .
C16 C15 C20 120.8(3) . .
C14 C15 C20 120.5(3) . .
C21 C20 C15 112.6(3) . .
C21 C20 C22 111.4(4) . .
C15 C20 C22 110.0(3) . .
C21 C20 H20 107.1 . .
C15 C20 H20 107.4 . .
C22 C20 H20 108.1 . .
Sn1 C29 H29A 109.5 . .
Sn1 C29 H29B 109.5 . .
H29A C29 H29B 109.5 . .
Sn1 C29 H29C 109.5 . .
H29A C29 H29C 109.5 . .
H29B C29 H29C 109.5 . .
Sn1 C31 H31A 109.4 . .
Sn1 C31 H31B 109.2 . .
H31A C31 H31B 109.5 . .
Sn1 C31 H31C 110.0 . .
H31A C31 H31C 109.4 . .
H31B C31 H31C 109.5 . .
C23 C25 H25A 109.4 . .
C23 C25 H25B 109.7 . .
H25A C25 H25B 109.5 . .
C23 C25 H25C 109.2 . .
H25A C25 H25C 109.5 . .
H25B C25 H25C 109.5 . .
Sn2 C35 H35A 109.6 . .
Sn2 C35 H35B 109.5 . .
H35A C35 H35B 109.5 . .
Sn2 C35 H35C 109.3 . .
H35A C35 H35C 109.4 . .
H35B C35 H35C 109.5 . .
Sn3 C39 H39A 109.5 . .
Sn3 C39 H39B 109.5 . .
H39A C39 H39B 109.3 . .
Sn3 C39 H39C 109.6 . .
H39A C39 H39C 109.4 . .
H39B C39 H39C 109.4 . .
Sn2 C36 H36A 109.5 . .
Sn2 C36 H36B 109.3 . .
H36A C36 H36B 109.5 . .
Sn2 C36 H36C 109.7 . .
H36A C36 H36C 109.4 . .
H36B C36 H36C 109.4 . .
C11 C13 H13A 108.1 . .
C11 C13 H13B 108.8 . .
H13A C13 H13B 109.5 . .
C11 C13 H13C 111.5 . .
H13A C13 H13C 109.5 . .
H13B C13 H13C 109.4 . .
C20 C21 H21A 108.8 . .
C20 C21 H21B 109.7 . .
H21A C21 H21B 109.4 . .
C20 C21 H21C 110.0 . .
H21A C21 H21C 109.5 . .
H21B C21 H21C 109.4 . .
Sn3 C40 H40A 109.2 . .
Sn3 C40 H40B 109.5 . .
H40A C40 H40B 109.4 . .
Sn3 C40 H40C 109.7 . .
H40A C40 H40C 109.4 . .
H40B C40 H40C 109.6 . .
C23 C24 H24A 109.5 . .
C23 C24 H24B 109.4 . .
H24A C24 H24B 109.4 . .
C23 C24 H24C 109.5 . .
H24A C24 H24C 109.4 . .
H24B C24 H24C 109.5 . .
C11 C12 H12A 109.4 . .
C11 C12 H12B 108.9 . .
H12A C12 H12B 109.4 . .
C11 C12 H12C 110.4 . .
H12A C12 H12C 109.4 . .
H12B C12 H12C 109.4 . .
C4 C5 C6 120.8(4) . .
C4 C5 H5 119.7 . .
C6 C5 H5 119.5 . .
C20 C22 H22A 109.8 . .
C20 C22 H22B 109.4 . .
H22A C22 H22B 109.3 . .
C20 C22 H22C 109.4 . .
H22A C22 H22C 109.5 . .
H22B C22 H22C 109.5 . .
C27 C28 Sn1 179.8(3) . .
C27 C28 K1 77.7(2) . .
Sn1 C28 K1 102.04(12) . .
C32 C33 Sn2 164.5(3) . .
C32 C33 K1 68.2(2) . 3_556
Sn2 C33 K1 121.95(14) . 3_556
C32 C33 K1 67.4(2) . .
Sn2 C33 K1 124.26(14) . .
K1 C33 K1 77.34(8) 3_556 .
C8 C9 H9A 109.7 . .
C8 C9 H9B 109.2 . .
H9A C9 H9B 109.3 . .
C8 C9 H9C 109.6 . .
H9A C9 H9C 109.5 . .
H9B C9 H9C 109.5 . .
Sn3 C41 H41A 109.3 . .
Sn3 C41 H41B 109.5 . .
H41A C41 H41B 109.5 . .
Sn3 C41 H41C 109.5 . .
H41A C41 H41C 109.5 . .
H41B C41 H41C 109.5 . .

loop_
_geom_bond_atom_site_label_1
_geom_bond_atom_site_label_2
_geom_bond_distance
_geom_bond_site_symmetry_2
Sn1 C28 2.109(3) .
Sn1 C30 2.120(4) .
Sn1 C31 2.132(5) .
Sn1 C29 2.145(4) .
Sn1 K1 4.0369(8) .
Sn2 C33 2.122(3) .
Sn2 C35 2.125(4) .
Sn2 C36 2.126(4) .
Sn2 C34 2.134(5) .
Sn3 C38 2.096(4) .
Sn3 C41 2.113(6) .
Sn3 C40 2.113(5) .
Sn3 C39 2.152(5) .
Sn3 K1 4.0857(9) 3_556
K1 C32 2.986(3) .
K1 C32 2.989(3) 3_556
K1 C27 3.014(3) .
K1 C28 3.030(3) .
K1 C37 3.036(3) 3_556
K1 C38 3.050(3) 3_556
K1 C33 3.220(4) 3_556
K1 C33 3.233(4) .
K1 Al1 3.7996(12) .
K1 Al1 3.8263(12) 3_556
K1 K1 4.0319(16) 3_556
Al1 N1 1.881(3) .
Al1 C27 1.970(3) .
Al1 C37 1.975(4) .
Al1 C32 2.041(3) .
Al1 N2 2.413(3) .
Al1 K1 3.8263(12) 3_556
C26 C1 1.503(4) .
C26 H26A 0.9598 .
C26 H26B 0.9592 .
C26 H26C 0.9607 .
C19 C18 1.394(5) .
C19 C14 1.409(5) .
C19 C23 1.507(5) .
C3 C4 1.387(5) .
C3 C2 1.404(5) .
C3 C8 1.520(6) .
C8 C9 1.521(5) .
C8 C10 1.524(5) .
C8 H8 0.9792 .
C1 N2 1.293(4) .
C1 N1 1.350(4) .
C16 C17 1.382(6) .
C16 C15 1.390(5) .
C16 H16 0.9296 .
C32 C33 1.208(5) .
C32 K1 2.989(3) 3_556
C17 C18 1.373(6) .
C17 H17 0.9285 .
C18 H18 0.9307 .
C7 C6 1.396(6) .
C7 C2 1.406(5) .
C7 C11 1.522(6) .
N1 C2 1.413(4) .
N2 C14 1.420(4) .
C4 C5 1.372(7) .
C4 H4 0.9302 .
C10 H10A 0.9592 .
C10 H10B 0.9605 .
C10 H10C 0.9593 .
C27 C28 1.206(5) .
C34 H34A 0.9607 .
C34 H34B 0.9598 .
C34 H34C 0.9593 .
C37 C38 1.213(5) .
C37 K1 3.036(3) 3_556
C38 K1 3.050(3) 3_556
C30 H30A 0.9612 .
C30 H30B 0.9589 .
C30 H30C 0.9607 .
C6 C5 1.379(7) .
C6 H6 0.9306 .
C14 C15 1.397(5) .
C11 C13 1.473(7) .
C11 C12 1.505(7) .
C11 H11 0.9811 .
C23 C25 1.523(6) .
C23 C24 1.530(6) .
C23 H23 0.9805 .
C15 C20 1.521(5) .
C20 C21 1.518(6) .
C20 C22 1.526(6) .
C20 H20 0.9803 .
C29 H29A 0.9600 .
C29 H29B 0.9600 .
C29 H29C 0.9600 .
C31 H31A 0.9608 .
C31 H31B 0.9602 .
C31 H31C 0.9591 .
C25 H25A 0.9596 .
C25 H25B 0.9606 .
C25 H25C 0.9595 .
C35 H35A 0.9608 .
C35 H35B 0.9590 .
C35 H35C 0.9592 .
C39 H39A 0.9607 .
C39 H39B 0.9608 .
C39 H39C 0.9606 .
C36 H36A 0.9600 .
C36 H36B 0.9601 .
C36 H36C 0.9603 .
C13 H13A 0.9576 .
C13 H13B 0.9599 .
C13 H13C 0.9602 .
C21 H21A 0.9597 .
C21 H21B 0.9609 .
C21 H21C 0.9593 .
C40 H40A 0.9606 .
C40 H40B 0.9595 .
C40 H40C 0.9597 .
C24 H24A 0.9610 .
C24 H24B 0.9595 .
C24 H24C 0.9598 .
C12 H12A 0.9599 .
C12 H12B 0.9618 .
C12 H12C 0.9591 .
C5 H5 0.9297 .
C22 H22A 0.9607 .
C22 H22B 0.9607 .
C22 H22C 0.9591 .
C33 K1 3.220(4) 3_556
C9 H9A 0.9621 .
C9 H9B 0.9594 .
C9 H9C 0.9601 .
C41 H41A 0.9602 .
C41 H41B 0.9601 .
C41 H41C 0.9599 .

loop_
_platon_squeeze_void_nr
_platon_squeeze_void_average_x
_platon_squeeze_void_average_y
_platon_squeeze_void_average_z
_platon_squeeze_void_volume
_platon_squeeze_void_count_electrons
_platon_squeeze_void_content
1 0.500 0.000 0.000 211 44 ' '
2 0.107 0.208 0.808 7 0 ' '
3 0.107 0.292 0.308 7 0 ' '
4 0.500 0.500 0.500 211 44 ' '
5 0.893 0.708 0.692 7 0 ' '
6 0.893 0.792 0.192 7 0 ' '
